data_2105328
loop_
_publ_author_name
'N\"ather, Christian'
'D\"oring, Cindy'
'Jess, Inke'
'Jones, Peter G.'
'Taouss, Christina'

_publ_section_title
;
 Thermodynamic and structural relationships between the two polymorphs of
 1,3-dimethylurea
;
_journal_coeditor_code PS5022
_journal_issue 1
_journal_name_full 'Acta Crystallographica Section B'
_journal_page_first 70
_journal_page_last 76
_journal_paper_doi 10.1107/S0108768112049324
_journal_volume 69
_journal_year 2013
_chemical_formula_sum 'C3 H8 N2 O'
_chemical_formula_weight 88.11
_chemical_name_systematic
;
 1,3-dimethylurea
;
_space_group_IT_number 43
_symmetry_cell_setting orthorhombic
_symmetry_space_group_name_Hall 'F 2 -2d'
_symmetry_space_group_name_H-M 'F d d 2'
_atom_sites_solution_hydrogens geom
_atom_sites_solution_primary direct
_atom_sites_solution_secondary difmap
_audit_creation_method SHELXL-97
_cell_angle_alpha 90.00
_cell_angle_beta 90.00
_cell_angle_gamma 90.00
_cell_formula_units_Z 8
_cell_length_a 11.3837(2)
_cell_length_b 19.6293(4)
_cell_length_c 4.56079(13)
_cell_measurement_reflns_used 7072
_cell_measurement_temperature 180(2)
_cell_measurement_theta_max 75.6880
_cell_measurement_theta_min 4.5014
_cell_volume 1019.13(4)
_computing_cell_refinement
;
CrysAlisPro, Oxford Diffraction Ltd.,
Version 1.171.35.15 (release 03-08-2011 CrysAlis171 .NET)
(compiled Aug  3 2011,13:03:54)
;
_computing_data_collection
;
CrysAlisPro, Oxford Diffraction Ltd.,
Version 1.171.35.15 (release 03-08-2011 CrysAlis171 .NET)
(compiled Aug  3 2011,13:03:54)
;
_computing_data_reduction
;
CrysAlisPro, Oxford Diffraction Ltd.,
Version 1.171.35.15 (release 03-08-2011 CrysAlis171 .NET)
(compiled Aug  3 2011,13:03:54)
;
_computing_molecular_graphics 'Bruker XP'
_computing_publication_material SHELXL-97
_computing_structure_refinement 'SHELXL-97 (Sheldrick, 1997)'
_computing_structure_solution 'SHELXS-97 (Sheldrick, 1990)'
_diffrn_ambient_temperature 180(2)
_diffrn_detector_area_resol_mean 10.3543
_diffrn_measured_fraction_theta_full 0.993
_diffrn_measured_fraction_theta_max 0.997
_diffrn_measurement_device_type 'Oxford Diffraction Xcalibur, Atlas, Nova'
_diffrn_measurement_method '\w scans'
_diffrn_radiation_monochromator graphite
_diffrn_radiation_source 'Nova (Cu) X-ray Source'
_diffrn_radiation_type CuK\a
_diffrn_radiation_wavelength 1.54184
_diffrn_reflns_av_R_equivalents 0.0174
_diffrn_reflns_av_sigmaI/netI 0.0039
_diffrn_reflns_limit_h_max 14
_diffrn_reflns_limit_h_min -14
_diffrn_reflns_limit_k_max 24
_diffrn_reflns_limit_k_min -24
_diffrn_reflns_limit_l_max 5
_diffrn_reflns_limit_l_min -5
_diffrn_reflns_number 8220
_diffrn_reflns_theta_full 75.00
_diffrn_reflns_theta_max 75.88
_diffrn_reflns_theta_min 9.01
_exptl_absorpt_coefficient_mu 0.726
_exptl_absorpt_correction_T_max 1.00000
_exptl_absorpt_correction_T_min 0.66812
_exptl_absorpt_correction_type multi-scan
_exptl_absorpt_process_details
;
CrysAlisPro, Oxford Diffraction Ltd.,
Version 1.171.35.15 (release 03-08-2011 CrysAlis171 .NET)
(compiled Aug  3 2011,13:03:54)
;
_exptl_crystal_colour colourless
_exptl_crystal_density_diffrn 1.149
_exptl_crystal_density_meas ?
_exptl_crystal_density_method 'not measured'
_exptl_crystal_description block
_exptl_crystal_F_000 384
_exptl_crystal_size_max 0.15
_exptl_crystal_size_mid 0.15
_exptl_crystal_size_min 0.12
_refine_diff_density_max 0.078
_refine_diff_density_min -0.116
_refine_ls_abs_structure_details 'Flack H D (1983), Acta Cryst. A39, 876-881'
_refine_ls_abs_structure_Flack -0.6(6)
_refine_ls_extinction_method none
_refine_ls_goodness_of_fit_ref 1.126
_refine_ls_hydrogen_treatment mixed
_refine_ls_matrix_type full
_refine_ls_number_parameters 34
_refine_ls_number_reflns 300
_refine_ls_number_restraints 1
_refine_ls_restrained_S_all 1.123
_refine_ls_R_factor_all 0.0294
_refine_ls_R_factor_gt 0.0294
_refine_ls_shift/su_max 0.000
_refine_ls_shift/su_mean 0.000
_refine_ls_structure_factor_coef Fsqd
_refine_ls_weighting_details 'calc w=1/[\s^2^(Fo^2^)+(0.0529P)^2^+0.1325P] where P=(Fo^2^+2Fc^2^)/3'
_refine_ls_weighting_scheme calc
_refine_ls_wR_factor_gt 0.0803
_refine_ls_wR_factor_ref 0.0804
_reflns_number_gt 299
_reflns_number_total 300
_reflns_threshold_expression >2sigma(I)
_cod_data_source_file ps5022.cif
_cod_data_source_block berlin
_cod_depositor_comments
;
The following automatic conversions were performed:

'_exptl_crystal_density_meas' value 'not measured' was changed to '?'
- the value is perceived as not measured.

Automatic conversion script
Id: cif_fix_values 3008 2015-01-20 13:52:24Z robertas 
;
_cod_original_cell_volume 1019.12(4)
_cod_database_code 2105328

loop_
_symmetry_equiv_pos_as_xyz
'x, y, z'
'-x, -y, z'
'x+1/4, -y+1/4, z+1/4'
'-x+1/4, y+1/4, z+1/4'
'x, y+1/2, z+1/2'
'-x, -y+1/2, z+1/2'
'x+1/4, -y+3/4, z+3/4'
'-x+1/4, y+3/4, z+3/4'
'x+1/2, y, z+1/2'
'-x+1/2, -y, z+1/2'
'x+3/4, -y+1/4, z+3/4'
'-x+3/4, y+1/4, z+3/4'
'x+1/2, y+1/2, z'
'-x+1/2, -y+1/2, z'
'x+3/4, -y+3/4, z+1/4'
'-x+3/4, y+3/4, z+1/4'

loop_
_atom_site_type_symbol
_atom_site_label
_atom_site_fract_x
_atom_site_fract_y
_atom_site_fract_z
_atom_site_U_iso_or_equiv
_atom_site_adp_type
_atom_site_calc_flag
_atom_site_refinement_flags
_atom_site_occupancy
_atom_site_symmetry_multiplicity
C C1 0.5000 0.5000 0.5388(5) 0.0523(5) Uani d S 1 2
N N1 0.58420(9) 0.46870(6) 0.6952(3) 0.0560(4) Uani d . 1 1
H H01 0.5771(12) 0.4699(7) 0.881(7) 0.058(5) Uiso d . 1 1
C C2 0.67226(12) 0.42632(9) 0.5609(6) 0.0757(5) Uani d . 1 1
H H2A 0.6340 0.3892 0.4536 0.114 Uiso calc R 1 1
H H2B 0.7234 0.4073 0.7130 0.114 Uiso calc R 1 1
H H2C 0.7193 0.4537 0.4247 0.114 Uiso calc R 1 1
O O1 0.5000 0.5000 0.2681(4) 0.0891(7) Uani d S 1 2

loop_
_atom_site_aniso_label
_atom_site_aniso_U_11
_atom_site_aniso_U_22
_atom_site_aniso_U_33
_atom_site_aniso_U_12
_atom_site_aniso_U_13
_atom_site_aniso_U_23
C1 0.0544(10) 0.0628(9) 0.0397(10) 0.0003(7) 0.000 0.000
N1 0.0548(6) 0.0683(6) 0.0448(7) 0.0073(4) 0.0024(5) 0.0014(6)
C2 0.0640(8) 0.0845(9) 0.0787(11) 0.0158(7) 0.0134(8) 0.0003(9)
O1 0.0930(12) 0.1358(17) 0.0385(10) 0.0295(12) 0.000 0.000

loop_
_atom_type_symbol
_atom_type_description
_atom_type_scat_dispersion_real
_atom_type_scat_dispersion_imag
_atom_type_scat_source
C C 0.0181 0.0091 'International Tables Vol C Tables 4.2.6.8 and 6.1.1.4'
H H 0.0000 0.0000 'International Tables Vol C Tables 4.2.6.8 and 6.1.1.4'
N N 0.0311 0.0180 'International Tables Vol C Tables 4.2.6.8 and 6.1.1.4'
O O 0.0492 0.0322 'International Tables Vol C Tables 4.2.6.8 and 6.1.1.4'

loop_
_geom_angle_atom_site_label_1
_geom_angle_atom_site_label_2
_geom_angle_atom_site_label_3
_geom_angle_site_symmetry_1
_geom_angle_site_symmetry_3
_geom_angle
O1 C1 N1 . 2_665 122.07(10)
O1 C1 N1 . . 122.07(10)
N1 C1 N1 2_665 . 115.87(19)
C1 N1 C2 . . 122.36(16)
C1 N1 H01 . . 116.6(10)
C2 N1 H01 . . 120.3(10)
N1 C2 H2A . . 109.5
N1 C2 H2B . . 109.5
H2A C2 H2B . . 109.5
N1 C2 H2C . . 109.5
H2A C2 H2C . . 109.5
H2B C2 H2C . . 109.5

loop_
_geom_bond_atom_site_label_1
_geom_bond_atom_site_label_2
_geom_bond_site_symmetry_2
_geom_bond_distance
C1 O1 . 1.235(3)
C1 N1 2_665 1.3434(16)
C1 N1 . 1.3434(16)
N1 C2 . 1.4394(19)
N1 H01 . 0.85(3)
C2 H2A . 0.9800
C2 H2B . 0.9800
C2 H2C . 0.9800

loop_
_geom_hbond_atom_site_label_D
_geom_hbond_atom_site_label_H
_geom_hbond_atom_site_label_A
_geom_hbond_site_symmetry_A
_geom_hbond_distance_DH
_geom_hbond_distance_HA
_geom_hbond_distance_DA
_geom_hbond_angle_DHA
N1 H01 O1 1_556 0.85(3) 2.06(3) 2.850(2) 154.4(14)

loop_
_geom_torsion_atom_site_label_1
_geom_torsion_atom_site_label_2
_geom_torsion_atom_site_label_3
_geom_torsion_atom_site_label_4
_geom_torsion_site_symmetry_1
_geom_torsion
O1 C1 N1 C2 . -7.54(14)
N1 C1 N1 C2 2_665 172.46(14)
